data_2104239
loop_
_publ_author_name
'Siegler, Maxime A.'
'Parkin, Sean'
'Selegue, John P.'
'Brock, Carolyn Pratt'

_publ_section_title
;
 The elusive [Ni(H~2~O)~2~(15-crown-5)]^2+^ cation and related
 co-crystals of nickel(II) hydrates and 15-crown-5
;
_journal_issue 6
_journal_name_full 'Acta Crystallographica Section B'
_journal_page_first 725
_journal_page_last 737
_journal_paper_doi 10.1107/S0108768108034058
_journal_volume 64
_journal_year 2008
_chemical_formula_moiety 'C10 H20 O5, C2 H7 N3 Ni O8, C2 H3 N'
_chemical_formula_sum 'C14 H30 N4 Ni O13'
_chemical_formula_weight 521.13
_chemical_name_common 'acetonitrilediaquadinitratonickel(II) (15-crown-5) acetonitrile solvate'
_chemical_name_systematic
;
 ?
;
_space_group_IT_number 2
_symmetry_cell_setting triclinic
_symmetry_space_group_name_Hall '-P 1'
_symmetry_space_group_name_H-M 'P -1'
_atom_sites_solution_hydrogens geom
_atom_sites_solution_primary direct
_atom_sites_solution_secondary difmap
_audit_creation_method SHELXL-97
_cell_angle_alpha 90.120(10)
_cell_angle_beta 105.470(10)
_cell_angle_gamma 90.040(10)
_cell_formula_units_Z 4
_cell_length_a 12.1440(10)
_cell_length_b 12.1370(10)
_cell_length_c 16.0390(10)
_cell_measurement_reflns_used 9946
_cell_measurement_temperature 90.0(2)
_cell_measurement_theta_max 27.48
_cell_measurement_theta_min 1.00
_cell_volume 2278.4(3)
_computing_cell_refinement 'DENZO-SMN (Otwinowski & Minor, 2006)'
_computing_data_collection 'COLLECT (Nonius, 1999)'
_computing_data_reduction 'DENZO-SMN (Otwinowski & Minor, 2006)'
_computing_molecular_graphics 'XP in SHELXTL (Mercury (Macrae et al., 2008)'
_computing_publication_material 'SHELX-97 and local procedures'
_computing_structure_refinement 'SHELXL-97 (Sheldrick, 2008)'
_computing_structure_solution 'SHELXS-97 (Sheldrick, 2008)'
_diffrn_ambient_temperature 90.0(2)
_diffrn_detector_area_resol_mean 18
_diffrn_measured_fraction_theta_full 0.992
_diffrn_measured_fraction_theta_max 0.992
_diffrn_measurement_device_type 'Nonius KappaCCD diffractometer'
_diffrn_measurement_method '\w scans at fixed \c = 55\%'
_diffrn_radiation_monochromator graphite
_diffrn_radiation_source 'fine-focus sealed tube'
_diffrn_radiation_type MoK\a
_diffrn_radiation_wavelength 0.71073
_diffrn_reflns_av_R_equivalents 0.0512
_diffrn_reflns_av_sigmaI/netI 0.0811
_diffrn_reflns_limit_h_max 15
_diffrn_reflns_limit_h_min -15
_diffrn_reflns_limit_k_max 15
_diffrn_reflns_limit_k_min -15
_diffrn_reflns_limit_l_max 20
_diffrn_reflns_limit_l_min -20
_diffrn_reflns_number 19489
_diffrn_reflns_theta_full 27.49
_diffrn_reflns_theta_max 27.49
_diffrn_reflns_theta_min 1.32
_diffrn_standards_decay_% <2
_diffrn_standards_number 0
_exptl_absorpt_coefficient_mu 0.922
_exptl_absorpt_correction_T_max 0.9299
_exptl_absorpt_correction_T_min 0.8371
_exptl_absorpt_correction_type multi-scan
_exptl_absorpt_process_details 'Scalepack (Otwinowski & Minor, 2006)'
_exptl_crystal_colour 'pale green'
_exptl_crystal_density_diffrn 1.519
_exptl_crystal_density_method 'not measured'
_exptl_crystal_description parallelepiped
_exptl_crystal_F_000 1096
_exptl_crystal_size_max 0.20
_exptl_crystal_size_mid 0.10
_exptl_crystal_size_min 0.08
_refine_diff_density_max 0.769
_refine_diff_density_min -0.569
_refine_ls_extinction_method none
_refine_ls_goodness_of_fit_ref 1.000
_refine_ls_hydrogen_treatment mixed
_refine_ls_matrix_type full
_refine_ls_number_parameters 606
_refine_ls_number_reflns 10381
_refine_ls_number_restraints 12
_refine_ls_restrained_S_all 1.000
_refine_ls_R_factor_all 0.0805
_refine_ls_R_factor_gt 0.0431
_refine_ls_shift/su_max 0.001
_refine_ls_shift/su_mean 0.000
_refine_ls_structure_factor_coef Fsqd
_refine_ls_weighting_details 'calc w=1/[\s^2^(Fo^2^)+(0.0395P)^2^+0.0000P] where P=(Fo^2^+2Fc^2^)/3'
_refine_ls_weighting_scheme calc
_refine_ls_wR_factor_gt 0.0821
_refine_ls_wR_factor_ref 0.0945
_reflns_number_gt 7375
_reflns_number_total 10381
_reflns_threshold_expression >2\s(I)
_cod_data_source_file bs5068.cif
_cod_data_source_block 5
_cod_database_code 2104239
_cod_database_fobs_code 2104239

loop_
_symmetry_equiv_pos_as_xyz
'x, y, z'
'-x, -y, -z'

loop_
_atom_site_type_symbol
_atom_site_label
_atom_site_fract_x
_atom_site_fract_y
_atom_site_fract_z
_atom_site_U_iso_or_equiv
_atom_site_adp_type
_atom_site_calc_flag
_atom_site_refinement_flags
_atom_site_occupancy
C C1_1 0.0603(3) 0.1550(3) 0.3048(3) 0.0239(10) Uani d . 1
H H1A_1 0.0622 0.1688 0.2443 0.029 Uiso calc R 1
H H1B_1 -0.0196 0.1394 0.3051 0.029 Uiso calc R 1
C C2_1 0.1352(3) 0.0590(4) 0.3411(3) 0.0242(11) Uani d . 1
H H2A_1 0.1343 0.0456 0.4017 0.029 Uiso calc R 1
H H2B_1 0.1078 -0.0083 0.3068 0.029 Uiso calc R 1
C C3_1 0.3322(3) 0.0048(3) 0.3745(3) 0.0250(10) Uani d . 1
H H3A_1 0.3222 -0.0611 0.3368 0.030 Uiso calc R 1
H H3B_1 0.3231 -0.0177 0.4316 0.030 Uiso calc R 1
C C4_1 0.4484(3) 0.0530(3) 0.3849(3) 0.0211(10) Uani d . 1
H H4A_1 0.5068 -0.0059 0.3989 0.025 Uiso calc R 1
H H4B_1 0.4526 0.0885 0.3303 0.025 Uiso calc R 1
C C5_1 0.5705(3) 0.1978(3) 0.4632(2) 0.0194(9) Uani d . 1
H H5A_1 0.6282 0.1537 0.4443 0.023 Uiso calc R 1
H H5B_1 0.6026 0.2163 0.5251 0.023 Uiso calc R 1
C C6_1 0.5479(3) 0.3024(3) 0.4115(2) 0.0198(9) Uani d . 1
H H6A_1 0.6191 0.3459 0.4204 0.024 Uiso calc R 1
H H6B_1 0.5188 0.2853 0.3491 0.024 Uiso calc R 1
C C7_1 0.4349(3) 0.4646(3) 0.3965(3) 0.0214(10) Uani d . 1
H H7A_1 0.4283 0.4555 0.3340 0.026 Uiso calc R 1
H H7B_1 0.4940 0.5211 0.4201 0.026 Uiso calc R 1
C C8_1 0.3226(3) 0.4990(3) 0.4101(2) 0.0219(10) Uani d . 1
H H8A_1 0.3211 0.4837 0.4704 0.026 Uiso calc R 1
H H8B_1 0.3108 0.5790 0.3994 0.026 Uiso calc R 1
C C9_1 0.1248(3) 0.4424(4) 0.3682(3) 0.0225(11) Uani d . 1
H H9A_1 0.0877 0.5141 0.3494 0.027 Uiso calc R 1
H H9B_1 0.1330 0.4339 0.4310 0.027 Uiso calc R 1
C C10_1 0.0546(3) 0.3509(3) 0.3192(3) 0.0218(10) Uani d . 1
H H10A_1 -0.0256 0.3577 0.3220 0.026 Uiso calc R 1
H H10B_1 0.0558 0.3531 0.2578 0.026 Uiso calc R 1
O O1_1 0.10252(19) 0.2501(2) 0.35782(15) 0.0199(6) Uani d . 1
O O2_1 0.2488(2) 0.0858(2) 0.33695(17) 0.0187(6) Uani d . 1
O O3_1 0.4696(2) 0.1332(2) 0.45365(16) 0.0198(6) Uani d . 1
O O4_1 0.4652(2) 0.3627(2) 0.44052(17) 0.0203(7) Uani d . 1
O O5_1 0.2342(2) 0.4378(2) 0.35084(17) 0.0217(7) Uani d . 1
Ni Ni1_1 0.30366(4) 0.26565(4) 0.13580(3) 0.01610(12) Uani d . 1
O O6_1 0.3049(2) 0.2687(2) 0.26255(16) 0.0164(6) Uani d D 1
H H6C_1 0.291(3) 0.2058(15) 0.277(2) 0.025 Uiso d D 1
H H6D_1 0.270(3) 0.311(2) 0.289(2) 0.025 Uiso d D 1
O O7_1 0.29221(19) 0.2614(3) 0.00815(15) 0.0261(7) Uani d D 1
H H7C_1 0.3478(18) 0.271(3) -0.011(2) 0.039 Uiso d D 1
H H7D_1 0.2352(18) 0.252(4) -0.0330(17) 0.039 Uiso d D 1
N N1_1 0.2200(3) 0.0417(3) 0.1387(2) 0.0255(9) Uani d . 1
O O8_1 0.3104(2) 0.0977(2) 0.14659(16) 0.0248(6) Uani d . 1
O O9_1 0.1251(2) 0.0865(2) 0.11432(16) 0.0348(7) Uani d . 1
O O10_1 0.2264(2) -0.0576(2) 0.15822(17) 0.0331(7) Uani d . 1
N N2_1 0.1861(3) 0.4366(3) 0.1186(2) 0.0274(9) Uani d . 1
O O11_1 0.2950(2) 0.4387(2) 0.13714(19) 0.0219(6) Uani d . 1
O O12_1 0.1393(2) 0.3419(2) 0.10731(18) 0.0253(7) Uani d . 1
O O13_1 0.1297(3) 0.5217(3) 0.1125(2) 0.0448(9) Uani d . 1
C C11_1 0.6921(3) 0.2426(4) 0.2551(2) 0.0259(9) Uani d . 1
H H11A_1 0.7124 0.3073 0.2928 0.039 Uiso calc R 1
H H11B_1 0.7408 0.2397 0.2153 0.039 Uiso calc R 1
H H11C_1 0.7034 0.1757 0.2905 0.039 Uiso calc R 1
C C12_1 0.5723(3) 0.2501(3) 0.2056(2) 0.0192(8) Uani d . 1
N N3_1 0.4793(2) 0.2570(3) 0.16895(18) 0.0215(8) Uani d . 1
C C13_1 -0.0698(3) 0.2318(4) -0.0145(2) 0.0296(10) Uani d . 1
H H13A_1 0.0073 0.2012 0.0062 0.044 Uiso calc R 1
H H13B_1 -0.0668 0.3003 -0.0461 0.044 Uiso calc R 1
H H13C_1 -0.1193 0.1785 -0.0531 0.044 Uiso calc R 1
C C14_1 -0.1152(3) 0.2546(4) 0.0586(3) 0.0225(9) Uani d . 1
N N4_1 -0.1527(3) 0.2706(3) 0.1160(2) 0.0295(9) Uani d . 1
C C1_2 0.0642(3) 0.3380(3) 0.8083(3) 0.0215(10) Uani d . 1
H H1A_2 -0.0162 0.3536 0.8070 0.026 Uiso calc R 1
H H1B_2 0.0686 0.3253 0.7483 0.026 Uiso calc R 1
C C2_2 0.1396(3) 0.4331(4) 0.8482(3) 0.0231(10) Uani d . 1
H H2A_2 0.1130 0.5018 0.8158 0.028 Uiso calc R 1
H H2B_2 0.1377 0.4438 0.9090 0.028 Uiso calc R 1
C C3_2 0.3376(3) 0.4858(3) 0.8853(3) 0.0235(10) Uani d . 1
H H3A_2 0.3301 0.5034 0.9438 0.028 Uiso calc R 1
H H3B_2 0.3273 0.5547 0.8511 0.028 Uiso calc R 1
C C4_2 0.4537(3) 0.4383(3) 0.8917(3) 0.0199(10) Uani d . 1
H H4A_2 0.4555 0.4040 0.8360 0.024 Uiso calc R 1
H H4B_2 0.5125 0.4970 0.9056 0.024 Uiso calc R 1
C C5_2 0.5761(3) 0.2929(3) 0.9633(2) 0.0213(9) Uani d . 1
H H5A_2 0.6110 0.2715 1.0241 0.026 Uiso calc R 1
H H5B_2 0.6323 0.3383 0.9439 0.026 Uiso calc R 1
C C6_2 0.5499(3) 0.1906(3) 0.9081(2) 0.0210(10) Uani d . 1
H H6A_2 0.5189 0.2107 0.8465 0.025 Uiso calc R 1
H H6B_2 0.6203 0.1468 0.9139 0.025 Uiso calc R 1
C C7_2 0.4366(3) 0.0271(3) 0.8916(3) 0.0203(10) Uani d . 1
H H7A_2 0.4954 -0.0297 0.9141 0.024 Uiso calc R 1
H H7B_2 0.4297 0.0374 0.8292 0.024 Uiso calc R 1
C C8_2 0.3237(3) -0.0084(4) 0.9048(3) 0.0230(10) Uani d . 1
H H8A_2 0.3102 -0.0874 0.8902 0.028 Uiso calc R 1
H H8B_2 0.3236 0.0025 0.9659 0.028 Uiso calc R 1
C C9_2 0.1281(3) 0.0491(4) 0.8680(3) 0.0232(11) Uani d . 1
H H9A_2 0.1373 0.0558 0.9310 0.028 Uiso calc R 1
H H9B_2 0.0919 -0.0228 0.8482 0.028 Uiso calc R 1
C C10_2 0.0553(3) 0.1420(3) 0.8205(3) 0.0204(10) Uani d . 1
H H10A_2 0.0545 0.1409 0.7586 0.024 Uiso calc R 1
H H10B_2 -0.0242 0.1342 0.8247 0.024 Uiso calc R 1
O O1_2 0.10401(19) 0.2437(2) 0.86012(15) 0.0200(6) Uani d . 1
O O2_2 0.2525(2) 0.4073(2) 0.84435(17) 0.0201(7) Uani d . 1
O O3_2 0.4759(2) 0.3573(2) 0.95883(17) 0.0190(6) Uani d . 1
O O4_2 0.4682(2) 0.1287(2) 0.93722(17) 0.0194(7) Uani d . 1
O O5_2 0.2366(2) 0.0568(2) 0.84958(17) 0.0203(7) Uani d . 1
Ni Ni2_2 0.29650(4) 0.22252(4) 0.63415(3) 0.01618(13) Uani d . 1
O O6_2 0.3031(2) 0.2275(2) 0.76117(16) 0.0177(6) Uani d D 1
H H6C_2 0.284(3) 0.1746(18) 0.788(2) 0.027 Uiso d D 1
H H6D_2 0.280(3) 0.2836(17) 0.782(2) 0.027 Uiso d D 1
O O7_2 0.2865(2) 0.2124(2) 0.50680(15) 0.0233(7) Uani d D 1
H H7C_2 0.3446(18) 0.203(3) 0.4869(19) 0.035 Uiso d D 1
H H7D_2 0.2340(19) 0.230(3) 0.4645(17) 0.035 Uiso d D 1
N N1_2 0.2457(3) 0.4595(3) 0.6422(2) 0.0234(8) Uani d . 1
O O8_2 0.3473(2) 0.4709(2) 0.68356(16) 0.0288(6) Uani d . 1
O O9_2 0.2086(2) 0.3632(2) 0.61173(15) 0.0269(6) Uani d . 1
O O10_2 0.1796(3) 0.5369(2) 0.6298(2) 0.0477(9) Uani d . 1
N N2_2 0.1993(3) 0.0374(3) 0.6218(2) 0.0251(9) Uani d . 1
O O11_2 0.3085(2) 0.0488(2) 0.64360(18) 0.0202(6) Uani d . 1
O O12_2 0.1437(2) 0.1273(2) 0.61016(16) 0.0204(6) Uani d . 1
O O13_2 0.1538(2) -0.0523(2) 0.6131(2) 0.0414(8) Uani d . 1
C C11_2 0.6786(3) 0.2953(3) 0.7514(2) 0.0245(10) Uani d . 1
H H11A_2 0.6831 0.3679 0.7790 0.037 Uiso calc R 1
H H11B_2 0.7289 0.2936 0.7128 0.037 Uiso calc R 1
H H11C_2 0.7025 0.2386 0.7960 0.037 Uiso calc R 1
C C12_2 0.5620(3) 0.2742(3) 0.7019(2) 0.0202(9) Uani d . 1
N N3_2 0.4685(2) 0.2567(3) 0.66560(18) 0.0198(7) Uani d . 1
C C13_2 -0.0517(3) 0.2723(4) 0.4996(3) 0.0326(11) Uani d . 1
H H13A_2 -0.1039 0.3084 0.4500 0.049 Uiso calc R 1
H H13B_2 -0.0251 0.2026 0.4808 0.049 Uiso calc R 1
H H13C_2 0.0140 0.3204 0.5235 0.049 Uiso calc R 1
C C14_2 -0.1112(3) 0.2504(4) 0.5658(3) 0.0237(9) Uani d . 1
N N4_2 -0.1583(3) 0.2349(3) 0.6170(2) 0.0335(9) Uani d . 1

loop_
_atom_site_aniso_label
_atom_site_aniso_U_11
_atom_site_aniso_U_22
_atom_site_aniso_U_33
_atom_site_aniso_U_12
_atom_site_aniso_U_13
_atom_site_aniso_U_23
C1_1 0.019(2) 0.031(3) 0.020(3) -0.0003(19) 0.0014(19) -0.004(2)
C2_1 0.021(2) 0.031(3) 0.024(3) -0.010(2) 0.0112(19) -0.005(2)
C3_1 0.032(3) 0.018(2) 0.022(2) 0.0073(19) 0.0022(19) 0.0013(18)
C4_1 0.025(2) 0.018(2) 0.021(2) 0.0107(19) 0.0059(18) 0.0011(19)
C5_1 0.0122(19) 0.030(2) 0.015(2) 0.0044(17) 0.0024(16) 0.0043(19)
C6_1 0.017(2) 0.029(3) 0.014(2) -0.0013(18) 0.0061(17) 0.0002(19)
C7_1 0.026(2) 0.024(2) 0.013(2) -0.0015(19) 0.0039(19) 0.0007(19)
C8_1 0.027(2) 0.020(2) 0.018(2) 0.0013(18) 0.0043(19) -0.0071(18)
C9_1 0.023(2) 0.029(3) 0.020(2) 0.010(2) 0.0119(19) 0.008(2)
C10_1 0.014(2) 0.029(3) 0.021(3) 0.0040(19) 0.0015(19) 0.003(2)
O1_1 0.0165(13) 0.0242(17) 0.0176(16) 0.0039(14) 0.0024(11) 0.0010(15)
O2_1 0.0169(14) 0.0178(15) 0.0219(16) 0.0018(12) 0.0061(12) 0.0049(12)
O3_1 0.0220(15) 0.0231(16) 0.0151(15) -0.0051(12) 0.0062(12) -0.0028(12)
O4_1 0.0197(15) 0.0217(16) 0.0203(16) 0.0031(13) 0.0069(13) 0.0013(13)
O5_1 0.0177(15) 0.0317(18) 0.0157(16) 0.0012(13) 0.0048(12) -0.0037(14)
Ni1_1 0.0146(2) 0.0215(3) 0.0128(3) -0.0019(2) 0.0048(2) -0.0002(2)
O6_1 0.0230(13) 0.0126(15) 0.0155(15) 0.0026(13) 0.0085(11) 0.0001(13)
O7_1 0.0145(12) 0.054(2) 0.0107(14) -0.0032(14) 0.0050(10) 0.0007(14)
N1_1 0.028(2) 0.035(2) 0.016(2) -0.0002(18) 0.0108(16) -0.0050(17)
O8_1 0.0267(15) 0.0217(14) 0.0306(15) -0.0081(13) 0.0160(12) -0.0066(12)
O9_1 0.0260(15) 0.0390(18) 0.0368(16) 0.0058(14) 0.0037(13) 0.0029(14)
O10_1 0.0417(18) 0.0198(17) 0.0428(18) -0.0043(14) 0.0200(15) 0.0001(14)
N2_1 0.024(2) 0.038(3) 0.0211(19) 0.0114(18) 0.0065(16) -0.0007(17)
O11_1 0.0191(14) 0.0203(14) 0.0273(16) -0.0002(13) 0.0078(12) 0.0040(14)
O12_1 0.0190(15) 0.0282(17) 0.0285(16) -0.0049(12) 0.0058(12) -0.0055(13)
O13_1 0.0424(19) 0.040(2) 0.047(2) 0.0226(17) 0.0040(16) -0.0013(16)
C11_1 0.0189(18) 0.038(3) 0.021(2) 0.0018(18) 0.0059(15) 0.0012(19)
C12_1 0.0247(19) 0.023(2) 0.0132(19) -0.0019(18) 0.0103(16) 0.0004(17)
N3_1 0.0206(16) 0.031(2) 0.0136(17) -0.0002(17) 0.0062(13) -0.0001(17)
C13_1 0.029(2) 0.035(3) 0.026(2) -0.002(2) 0.0101(18) -0.004(2)
C14_1 0.0122(18) 0.024(2) 0.029(2) -0.0017(19) 0.0012(17) 0.003(2)
N4_1 0.0238(18) 0.037(2) 0.030(2) -0.0024(18) 0.0111(16) 0.0018(19)
C1_2 0.015(2) 0.028(2) 0.020(2) 0.0038(18) 0.0029(19) -0.001(2)
C2_2 0.018(2) 0.023(3) 0.026(3) 0.0062(19) 0.0018(19) -0.001(2)
C3_2 0.019(2) 0.021(2) 0.029(2) -0.0021(18) 0.0040(19) -0.0026(19)
C4_2 0.017(2) 0.023(2) 0.019(2) 0.0019(18) 0.0040(18) 0.0028(19)
C5_2 0.0157(19) 0.028(2) 0.021(2) 0.0022(18) 0.0062(17) 0.0058(19)
C6_2 0.019(2) 0.026(2) 0.018(2) 0.0009(18) 0.0045(17) 0.0029(19)
C7_2 0.020(2) 0.017(2) 0.023(2) -0.0001(18) 0.0046(18) -0.0013(19)
C8_2 0.024(2) 0.020(2) 0.021(2) 0.0024(18) -0.0015(19) 0.0022(18)
C9_2 0.021(2) 0.026(3) 0.024(3) -0.004(2) 0.009(2) 0.007(2)
C10_2 0.016(2) 0.026(2) 0.021(2) -0.0075(18) 0.0077(19) -0.006(2)
O1_2 0.0185(13) 0.0242(17) 0.0146(15) -0.0018(14) -0.0002(11) 0.0002(14)
O2_2 0.0157(15) 0.0227(16) 0.0219(16) -0.0027(12) 0.0052(12) -0.0023(13)
O3_2 0.0165(14) 0.0210(15) 0.0216(16) 0.0003(12) 0.0090(12) 0.0009(13)
O4_2 0.0216(15) 0.0225(16) 0.0159(16) -0.0025(13) 0.0081(12) -0.0015(13)
O5_2 0.0174(15) 0.0238(17) 0.0211(17) 0.0013(13) 0.0073(12) 0.0062(14)
Ni2_2 0.0153(2) 0.0209(3) 0.0126(3) 0.0020(2) 0.0042(2) 0.0003(2)
O6_2 0.0217(13) 0.0210(16) 0.0127(15) 0.0032(13) 0.0084(11) 0.0013(13)
O7_2 0.0179(13) 0.0418(19) 0.0109(14) 0.0070(13) 0.0050(11) 0.0012(13)
N1_2 0.031(2) 0.021(2) 0.0154(19) -0.0007(16) 0.0022(16) -0.0006(15)
O8_2 0.0211(14) 0.0273(16) 0.0358(16) -0.0031(12) 0.0036(12) -0.0031(13)
O9_2 0.0319(16) 0.0204(16) 0.0245(14) -0.0003(12) 0.0006(12) -0.0009(12)
O10_2 0.0400(19) 0.0223(18) 0.073(2) 0.0163(15) 0.0013(16) -0.0021(16)
N2_2 0.025(2) 0.028(2) 0.0221(19) 0.0007(16) 0.0063(16) 0.0006(16)
O11_2 0.0137(13) 0.0222(15) 0.0244(16) 0.0033(12) 0.0042(12) 0.0009(13)
O12_2 0.0138(14) 0.0245(16) 0.0213(15) 0.0012(12) 0.0021(12) 0.0021(13)
O13_2 0.0398(18) 0.0251(18) 0.055(2) -0.0186(15) 0.0055(15) 0.0027(16)
C11_2 0.0179(18) 0.035(3) 0.021(2) -0.0015(17) 0.0054(16) 0.0027(18)
C12_2 0.0219(19) 0.023(2) 0.018(2) -0.0033(18) 0.0102(16) 0.0021(18)
N3_2 0.0234(16) 0.0237(19) 0.0148(17) -0.0015(16) 0.0095(13) -0.0010(16)
C13_2 0.024(2) 0.045(3) 0.030(2) 0.003(2) 0.0080(18) 0.009(2)
C14_2 0.022(2) 0.023(2) 0.023(2) 0.002(2) 0.0004(18) -0.001(2)
N4_2 0.031(2) 0.033(2) 0.037(2) -0.0022(18) 0.0111(17) -0.001(2)

loop_
_atom_type_symbol
_atom_type_description
_atom_type_scat_dispersion_real
_atom_type_scat_dispersion_imag
_atom_type_scat_source
C C 0.0033 0.0016 'International Tables Vol C Tables 4.2.6.8 and 6.1.1.4'
H H 0.0000 0.0000 'International Tables Vol C Tables 4.2.6.8 and 6.1.1.4'
O O 0.0106 0.0060 'International Tables Vol C Tables 4.2.6.8 and 6.1.1.4'
N N 0.0061 0.0033 'International Tables Vol C Tables 4.2.6.8 and 6.1.1.4'
Ni Ni 0.3393 1.1124 'International Tables Vol C Tables 4.2.6.8 and 6.1.1.4'

loop_
_geom_angle_atom_site_label_1
_geom_angle_atom_site_label_2
_geom_angle_atom_site_label_3
_geom_angle
O1_1 C1_1 C2_1 108.0(3)
O1_1 C1_1 H1A_1 110.1
C2_1 C1_1 H1A_1 110.1
O1_1 C1_1 H1B_1 110.1
C2_1 C1_1 H1B_1 110.1
H1A_1 C1_1 H1B_1 108.4
O2_1 C2_1 C1_1 107.3(3)
O2_1 C2_1 H2A_1 110.3
C1_1 C2_1 H2A_1 110.3
O2_1 C2_1 H2B_1 110.3
C1_1 C2_1 H2B_1 110.3
H2A_1 C2_1 H2B_1 108.5
O2_1 C3_1 C4_1 108.7(3)
O2_1 C3_1 H3A_1 109.9
C4_1 C3_1 H3A_1 109.9
O2_1 C3_1 H3B_1 109.9
C4_1 C3_1 H3B_1 109.9
H3A_1 C3_1 H3B_1 108.3
O3_1 C4_1 C3_1 108.6(3)
O3_1 C4_1 H4A_1 110.0
C3_1 C4_1 H4A_1 110.0
O3_1 C4_1 H4B_1 110.0
C3_1 C4_1 H4B_1 110.0
H4A_1 C4_1 H4B_1 108.4
O3_1 C5_1 C6_1 112.3(3)
O3_1 C5_1 H5A_1 109.1
C6_1 C5_1 H5A_1 109.1
O3_1 C5_1 H5B_1 109.1
C6_1 C5_1 H5B_1 109.1
H5A_1 C5_1 H5B_1 107.9
O4_1 C6_1 C5_1 107.2(3)
O4_1 C6_1 H6A_1 110.3
C5_1 C6_1 H6A_1 110.3
O4_1 C6_1 H6B_1 110.3
C5_1 C6_1 H6B_1 110.3
H6A_1 C6_1 H6B_1 108.5
O4_1 C7_1 C8_1 107.2(3)
O4_1 C7_1 H7A_1 110.3
C8_1 C7_1 H7A_1 110.3
O4_1 C7_1 H7B_1 110.3
C8_1 C7_1 H7B_1 110.3
H7A_1 C7_1 H7B_1 108.5
O5_1 C8_1 C7_1 108.0(3)
O5_1 C8_1 H8A_1 110.1
C7_1 C8_1 H8A_1 110.1
O5_1 C8_1 H8B_1 110.1
C7_1 C8_1 H8B_1 110.1
H8A_1 C8_1 H8B_1 108.4
O5_1 C9_1 C10_1 107.4(3)
O5_1 C9_1 H9A_1 110.2
C10_1 C9_1 H9A_1 110.2
O5_1 C9_1 H9B_1 110.2
C10_1 C9_1 H9B_1 110.2
H9A_1 C9_1 H9B_1 108.5
O1_1 C10_1 C9_1 107.6(3)
O1_1 C10_1 H10A_1 110.2
C9_1 C10_1 H10A_1 110.2
O1_1 C10_1 H10B_1 110.2
C9_1 C10_1 H10B_1 110.2
H10A_1 C10_1 H10B_1 108.5
C10_1 O1_1 C1_1 113.0(3)
C3_1 O2_1 C2_1 114.1(3)
C5_1 O3_1 C4_1 115.2(3)
C6_1 O4_1 C7_1 113.4(3)
C9_1 O5_1 C8_1 114.9(3)
O7_1 Ni1_1 O6_1 176.58(10)
O7_1 Ni1_1 O8_1 93.05(12)
O6_1 Ni1_1 O8_1 86.67(10)
O7_1 Ni1_1 N3_1 92.70(10)
O6_1 Ni1_1 N3_1 90.67(11)
O8_1 Ni1_1 N3_1 84.90(13)
O7_1 Ni1_1 O11_1 92.48(13)
O6_1 Ni1_1 O11_1 87.75(11)
O8_1 Ni1_1 O11_1 174.39(10)
N3_1 Ni1_1 O11_1 95.76(13)
O7_1 Ni1_1 O12_1 89.17(11)
O6_1 Ni1_1 O12_1 87.95(10)
O8_1 Ni1_1 O12_1 117.69(10)
N3_1 Ni1_1 O12_1 157.23(13)
O11_1 Ni1_1 O12_1 61.47(10)
Ni1_1 O6_1 H6C_1 109(2)
Ni1_1 O6_1 H6D_1 130(2)
H6C_1 O6_1 H6D_1 104(2)
Ni1_1 O7_1 H7C_1 122(2)
Ni1_1 O7_1 H7D_1 129(2)
H7C_1 O7_1 H7D_1 109(3)
O9_1 N1_1 O10_1 119.7(4)
O9_1 N1_1 O8_1 120.2(4)
O10_1 N1_1 O8_1 120.0(3)
N1_1 O8_1 Ni1_1 120.7(2)
O13_1 N2_1 O12_1 121.9(3)
O13_1 N2_1 O11_1 121.6(4)
O12_1 N2_1 O11_1 116.5(3)
N2_1 O11_1 Ni1_1 91.8(2)
N2_1 O12_1 Ni1_1 90.3(2)
C12_1 C11_1 H11A_1 109.5
C12_1 C11_1 H11B_1 109.5
H11A_1 C11_1 H11B_1 109.5
C12_1 C11_1 H11C_1 109.5
H11A_1 C11_1 H11C_1 109.5
H11B_1 C11_1 H11C_1 109.5
N3_1 C12_1 C11_1 178.4(4)
C12_1 N3_1 Ni1_1 164.2(3)
C14_1 C13_1 H13A_1 109.5
C14_1 C13_1 H13B_1 109.5
H13A_1 C13_1 H13B_1 109.5
C14_1 C13_1 H13C_1 109.5
H13A_1 C13_1 H13C_1 109.5
H13B_1 C13_1 H13C_1 109.5
N4_1 C14_1 C13_1 178.5(5)
O1_2 C1_2 C2_2 107.2(3)
O1_2 C1_2 H1A_2 110.3
C2_2 C1_2 H1A_2 110.3
O1_2 C1_2 H1B_2 110.3
C2_2 C1_2 H1B_2 110.3
H1A_2 C1_2 H1B_2 108.5
O2_2 C2_2 C1_2 107.2(3)
O2_2 C2_2 H2A_2 110.3
C1_2 C2_2 H2A_2 110.3
O2_2 C2_2 H2B_2 110.3
C1_2 C2_2 H2B_2 110.3
H2A_2 C2_2 H2B_2 108.5
O2_2 C3_2 C4_2 109.0(3)
O2_2 C3_2 H3A_2 109.9
C4_2 C3_2 H3A_2 109.9
O2_2 C3_2 H3B_2 109.9
C4_2 C3_2 H3B_2 109.9
H3A_2 C3_2 H3B_2 108.3
O3_2 C4_2 C3_2 107.5(3)
O3_2 C4_2 H4A_2 110.2
C3_2 C4_2 H4A_2 110.2
O3_2 C4_2 H4B_2 110.2
C3_2 C4_2 H4B_2 110.2
H4A_2 C4_2 H4B_2 108.5
O3_2 C5_2 C6_2 112.2(3)
O3_2 C5_2 H5A_2 109.2
C6_2 C5_2 H5A_2 109.2
O3_2 C5_2 H5B_2 109.2
C6_2 C5_2 H5B_2 109.2
H5A_2 C5_2 H5B_2 107.9
O4_2 C6_2 C5_2 107.4(3)
O4_2 C6_2 H6A_2 110.2
C5_2 C6_2 H6A_2 110.2
O4_2 C6_2 H6B_2 110.2
C5_2 C6_2 H6B_2 110.2
H6A_2 C6_2 H6B_2 108.5
O4_2 C7_2 C8_2 107.7(3)
O4_2 C7_2 H7A_2 110.2
C8_2 C7_2 H7A_2 110.2
O4_2 C7_2 H7B_2 110.2
C8_2 C7_2 H7B_2 110.2
H7A_2 C7_2 H7B_2 108.5
O5_2 C8_2 C7_2 107.8(3)
O5_2 C8_2 H8A_2 110.1
C7_2 C8_2 H8A_2 110.1
O5_2 C8_2 H8B_2 110.1
C7_2 C8_2 H8B_2 110.1
H8A_2 C8_2 H8B_2 108.5
O5_2 C9_2 C10_2 107.1(3)
O5_2 C9_2 H9A_2 110.3
C10_2 C9_2 H9A_2 110.3
O5_2 C9_2 H9B_2 110.3
C10_2 C9_2 H9B_2 110.3
H9A_2 C9_2 H9B_2 108.5
O1_2 C10_2 C9_2 107.6(3)
O1_2 C10_2 H10A_2 110.2
C9_2 C10_2 H10A_2 110.2
O1_2 C10_2 H10B_2 110.2
C9_2 C10_2 H10B_2 110.2
H10A_2 C10_2 H10B_2 108.5
C1_2 O1_2 C10_2 113.4(3)
C2_2 O2_2 C3_2 114.8(3)
C4_2 O3_2 C5_2 113.6(3)
C6_2 O4_2 C7_2 113.8(3)
C8_2 O5_2 C9_2 114.0(3)
O9_2 Ni2_2 O7_2 89.04(11)
O9_2 Ni2_2 O6_2 91.93(10)
O7_2 Ni2_2 O6_2 177.88(11)
O9_2 Ni2_2 N3_2 109.37(13)
O7_2 Ni2_2 N3_2 92.47(10)
O6_2 Ni2_2 N3_2 88.99(11)
O9_2 Ni2_2 O11_2 152.77(11)
O7_2 Ni2_2 O11_2 89.89(12)
O6_2 Ni2_2 O11_2 88.39(12)
N3_2 Ni2_2 O11_2 97.87(13)
O9_2 Ni2_2 O12_2 91.87(11)
O7_2 Ni2_2 O12_2 88.33(10)
O6_2 Ni2_2 O12_2 89.75(10)
N3_2 Ni2_2 O12_2 158.75(13)
O11_2 Ni2_2 O12_2 60.90(10)
Ni2_2 O6_2 H6C_2 124(3)
Ni2_2 O6_2 H6D_2 120(3)
H6C_2 O6_2 H6D_2 104(2)
Ni2_2 O7_2 H7C_2 124(2)
Ni2_2 O7_2 H7D_2 130(2)
H7C_2 O7_2 H7D_2 105(2)
O10_2 N1_2 O8_2 121.3(4)
O10_2 N1_2 O9_2 119.0(3)
O8_2 N1_2 O9_2 119.7(3)
N1_2 O9_2 Ni2_2 125.9(2)
O13_2 N2_2 O12_2 123.1(3)
O13_2 N2_2 O11_2 122.2(4)
O12_2 N2_2 O11_2 114.7(3)
N2_2 O11_2 Ni2_2 92.3(2)
N2_2 O12_2 Ni2_2 92.0(2)
C12_2 C11_2 H11A_2 109.5
C12_2 C11_2 H11B_2 109.5
H11A_2 C11_2 H11B_2 109.5
C12_2 C11_2 H11C_2 109.5
H11A_2 C11_2 H11C_2 109.5
H11B_2 C11_2 H11C_2 109.5
N3_2 C12_2 C11_2 177.4(4)
C12_2 N3_2 Ni2_2 164.4(3)
C14_2 C13_2 H13A_2 109.5
C14_2 C13_2 H13B_2 109.5
H13A_2 C13_2 H13B_2 109.5
C14_2 C13_2 H13C_2 109.5
H13A_2 C13_2 H13C_2 109.5
H13B_2 C13_2 H13C_2 109.5
N4_2 C14_2 C13_2 179.0(5)

loop_
_geom_bond_atom_site_label_1
_geom_bond_atom_site_label_2
_geom_bond_distance
C1_1 O1_1 1.442(5)
C1_1 C2_1 1.499(6)
C1_1 H1A_1 0.9900
C1_1 H1B_1 0.9900
C2_1 O2_1 1.435(4)
C2_1 H2A_1 0.9900
C2_1 H2B_1 0.9900
C3_1 O2_1 1.426(4)
C3_1 C4_1 1.495(5)
C3_1 H3A_1 0.9900
C3_1 H3B_1 0.9900
C4_1 O3_1 1.440(4)
C4_1 H4A_1 0.9900
C4_1 H4B_1 0.9900
C5_1 O3_1 1.427(4)
C5_1 C6_1 1.503(5)
C5_1 H5A_1 0.9900
C5_1 H5B_1 0.9900
C6_1 O4_1 1.418(4)
C6_1 H6A_1 0.9900
C6_1 H6B_1 0.9900
C7_1 O4_1 1.425(5)
C7_1 C8_1 1.497(5)
C7_1 H7A_1 0.9900
C7_1 H7B_1 0.9900
C8_1 O5_1 1.435(4)
C8_1 H8A_1 0.9900
C8_1 H8B_1 0.9900
C9_1 O5_1 1.430(4)
C9_1 C10_1 1.488(6)
C9_1 H9A_1 0.9900
C9_1 H9B_1 0.9900
C10_1 O1_1 1.425(5)
C10_1 H10A_1 0.9900
C10_1 H10B_1 0.9900
Ni1_1 O7_1 2.015(2)
Ni1_1 O6_1 2.029(2)
Ni1_1 O8_1 2.046(3)
Ni1_1 N3_1 2.059(3)
Ni1_1 O11_1 2.103(3)
Ni1_1 O12_1 2.137(3)
O6_1 H6C_1 0.832(17)
O6_1 H6D_1 0.847(16)
O7_1 H7C_1 0.818(17)
O7_1 H7D_1 0.828(17)
N1_1 O9_1 1.241(4)
N1_1 O10_1 1.244(4)
N1_1 O8_1 1.268(4)
N2_1 O13_1 1.230(4)
N2_1 O12_1 1.273(4)
N2_1 O11_1 1.276(4)
C11_1 C12_1 1.462(5)
C11_1 H11A_1 0.9800
C11_1 H11B_1 0.9800
C11_1 H11C_1 0.9800
C12_1 N3_1 1.129(4)
C13_1 C14_1 1.448(5)
C13_1 H13A_1 0.9800
C13_1 H13B_1 0.9800
C13_1 H13C_1 0.9800
C14_1 N4_1 1.147(4)
C1_2 O1_2 1.423(5)
C1_2 C2_2 1.504(6)
C1_2 H1A_2 0.9900
C1_2 H1B_2 0.9900
C2_2 O2_2 1.425(4)
C2_2 H2A_2 0.9900
C2_2 H2B_2 0.9900
C3_2 O2_2 1.429(4)
C3_2 C4_2 1.502(5)
C3_2 H3A_2 0.9900
C3_2 H3B_2 0.9900
C4_2 O3_2 1.432(4)
C4_2 H4A_2 0.9900
C4_2 H4B_2 0.9900
C5_2 O3_2 1.432(4)
C5_2 C6_2 1.507(5)
C5_2 H5A_2 0.9900
C5_2 H5B_2 0.9900
C6_2 O4_2 1.420(4)
C6_2 H6A_2 0.9900
C6_2 H6B_2 0.9900
C7_2 O4_2 1.431(4)
C7_2 C8_2 1.505(5)
C7_2 H7A_2 0.9900
C7_2 H7B_2 0.9900
C8_2 O5_2 1.426(4)
C8_2 H8A_2 0.9900
C8_2 H8B_2 0.9900
C9_2 O5_2 1.428(4)
C9_2 C10_2 1.510(6)
C9_2 H9A_2 0.9900
C9_2 H9B_2 0.9900
C10_2 O1_2 1.439(5)
C10_2 H10A_2 0.9900
C10_2 H10B_2 0.9900
Ni2_2 O9_2 1.997(3)
Ni2_2 O7_2 2.017(2)
Ni2_2 O6_2 2.018(2)
Ni2_2 N3_2 2.055(3)
Ni2_2 O11_2 2.117(2)
Ni2_2 O12_2 2.131(2)
O6_2 H6C_2 0.840(17)
O6_2 H6D_2 0.842(17)
O7_2 H7C_2 0.856(17)
O7_2 H7D_2 0.825(17)
N1_2 O10_2 1.218(4)
N1_2 O8_2 1.243(4)
N1_2 O9_2 1.298(4)
N2_2 O13_2 1.211(4)
N2_2 O12_2 1.272(4)
N2_2 O11_2 1.284(4)
C11_2 C12_2 1.449(5)
C11_2 H11A_2 0.9800
C11_2 H11B_2 0.9800
C11_2 H11C_2 0.9800
C12_2 N3_2 1.149(4)
C13_2 C14_2 1.460(5)
C13_2 H13A_2 0.9800
C13_2 H13B_2 0.9800
C13_2 H13C_2 0.9800
C14_2 N4_2 1.136(4)

loop_
_geom_hbond_atom_site_label_D
_geom_hbond_atom_site_label_H
_geom_hbond_atom_site_label_A
_geom_hbond_site_symmetry_A
_geom_hbond_distance_DH
_geom_hbond_distance_HA
_geom_hbond_distance_DA
_geom_hbond_angle_DHA
O6_1 H6C_1 O2_1 . 0.832(17) 1.89(2) 2.695(4) 164(3)
O6_1 H6D_1 O5_1 . 0.847(16) 1.940(18) 2.756(4) 161(3)
O7_1 H7C_1 O3_2 1_554 0.818(17) 2.04(2) 2.810(3) 157(4)
O7_1 H7D_1 O1_2 1_554 0.828(17) 2.007(18) 2.830(3) 173(4)
O6_2 H6C_2 O5_2 . 0.840(17) 1.912(17) 2.752(4) 178(3)
O6_2 H6D_2 O2_2 . 0.842(17) 1.878(18) 2.710(4) 170(4)
O7_2 H7C_2 O3_1 . 0.856(17) 1.93(2) 2.758(4) 161(4)
O7_2 H7D_2 O1_1 . 0.825(17) 2.021(18) 2.841(3) 172(4)

loop_
_geom_torsion_atom_site_label_1
_geom_torsion_atom_site_label_2
_geom_torsion_atom_site_label_3
_geom_torsion_atom_site_label_4
_geom_torsion
O1_1 C1_1 C2_1 O2_1 -61.0(4)
O2_1 C3_1 C4_1 O3_1 71.7(4)
O3_1 C5_1 C6_1 O4_1 58.8(4)
O4_1 C7_1 C8_1 O5_1 -79.6(4)
O5_1 C9_1 C10_1 O1_1 68.6(4)
C9_1 C10_1 O1_1 C1_1 -166.0(3)
C2_1 C1_1 O1_1 C10_1 166.9(3)
C4_1 C3_1 O2_1 C2_1 -167.0(3)
C1_1 C2_1 O2_1 C3_1 176.2(3)
C6_1 C5_1 O3_1 C4_1 91.2(4)
C3_1 C4_1 O3_1 C5_1 -171.4(3)
C5_1 C6_1 O4_1 C7_1 -179.8(3)
C8_1 C7_1 O4_1 C6_1 160.6(3)
C10_1 C9_1 O5_1 C8_1 -163.5(3)
C7_1 C8_1 O5_1 C9_1 166.7(3)
O9_1 N1_1 O8_1 Ni1_1 8.5(4)
O10_1 N1_1 O8_1 Ni1_1 -169.1(3)
O7_1 Ni1_1 O8_1 N1_1 -92.4(3)
O6_1 Ni1_1 O8_1 N1_1 84.2(3)
N3_1 Ni1_1 O8_1 N1_1 175.1(3)
O12_1 Ni1_1 O8_1 N1_1 -1.7(3)
O13_1 N2_1 O11_1 Ni1_1 178.1(4)
O12_1 N2_1 O11_1 Ni1_1 -1.4(4)
O7_1 Ni1_1 O11_1 N2_1 88.6(2)
O6_1 Ni1_1 O11_1 N2_1 -88.0(2)
N3_1 Ni1_1 O11_1 N2_1 -178.5(2)
O12_1 Ni1_1 O11_1 N2_1 0.9(2)
O13_1 N2_1 O12_1 Ni1_1 -178.2(4)
O11_1 N2_1 O12_1 Ni1_1 1.4(4)
O7_1 Ni1_1 O12_1 N2_1 -94.2(2)
O6_1 Ni1_1 O12_1 N2_1 87.7(2)
O8_1 Ni1_1 O12_1 N2_1 172.8(2)
N3_1 Ni1_1 O12_1 N2_1 0.8(4)
O11_1 Ni1_1 O12_1 N2_1 -0.9(2)
O7_1 Ni1_1 N3_1 C12_1 -173.1(14)
O6_1 Ni1_1 N3_1 C12_1 6.3(14)
O8_1 Ni1_1 N3_1 C12_1 -80.2(14)
O11_1 Ni1_1 N3_1 C12_1 94.2(14)
O12_1 Ni1_1 N3_1 C12_1 92.6(14)
O1_2 C1_2 C2_2 O2_2 62.5(4)
O2_2 C3_2 C4_2 O3_2 -74.4(4)
O3_2 C5_2 C6_2 O4_2 -58.2(4)
O4_2 C7_2 C8_2 O5_2 77.2(4)
O5_2 C9_2 C10_2 O1_2 -67.6(4)
C2_2 C1_2 O1_2 C10_2 -168.2(3)
C9_2 C10_2 O1_2 C1_2 163.7(3)
C1_2 C2_2 O2_2 C3_2 -175.8(3)
C4_2 C3_2 O2_2 C2_2 169.1(3)
C3_2 C4_2 O3_2 C5_2 170.8(3)
C6_2 C5_2 O3_2 C4_2 -90.4(4)
C5_2 C6_2 O4_2 C7_2 -178.8(3)
C8_2 C7_2 O4_2 C6_2 -159.8(3)
C7_2 C8_2 O5_2 C9_2 -167.4(3)
C10_2 C9_2 O5_2 C8_2 166.2(3)
O10_2 N1_2 O9_2 Ni2_2 -173.4(3)
O8_2 N1_2 O9_2 Ni2_2 6.4(5)
O7_2 Ni2_2 O9_2 N1_2 -116.8(3)
O6_2 Ni2_2 O9_2 N1_2 65.1(3)
N3_2 Ni2_2 O9_2 N1_2 -24.5(3)
O11_2 Ni2_2 O9_2 N1_2 155.3(3)
O12_2 Ni2_2 O9_2 N1_2 154.9(3)
O13_2 N2_2 O11_2 Ni2_2 177.3(4)
O12_2 N2_2 O11_2 Ni2_2 -2.6(3)
O9_2 Ni2_2 O11_2 N2_2 1.2(4)
O7_2 Ni2_2 O11_2 N2_2 -86.5(2)
O6_2 Ni2_2 O11_2 N2_2 92.2(2)
N3_2 Ni2_2 O11_2 N2_2 -179.0(2)
O12_2 Ni2_2 O11_2 N2_2 1.6(2)
O13_2 N2_2 O12_2 Ni2_2 -177.3(4)
O11_2 N2_2 O12_2 Ni2_2 2.6(3)
O9_2 Ni2_2 O12_2 N2_2 178.1(2)
O7_2 Ni2_2 O12_2 N2_2 89.2(2)
O6_2 Ni2_2 O12_2 N2_2 -89.9(2)
N3_2 Ni2_2 O12_2 N2_2 -3.4(4)
O11_2 Ni2_2 O12_2 N2_2 -1.6(2)
O9_2 Ni2_2 N3_2 C12_2 95.4(13)
O7_2 Ni2_2 N3_2 C12_2 -174.8(13)
O6_2 Ni2_2 N3_2 C12_2 3.7(13)
O11_2 Ni2_2 N3_2 C12_2 -84.5(13)
O12_2 Ni2_2 N3_2 C12_2 -83.0(14)
